data_1558428
loop_
_publ_author_name
'Anthoni, Uffe'
'Christophersen, Carsten'
'Obel, Andreas'
'Nielsen, Per Halfdan'

_publ_section_title
;
 Cyclisation of Tryptophans. III. The Crystal Structure of a Product
 Derived from Trifluoroacetylation of Nb-Methoxycarbonyl-L-Tryptophan
 Methyl Ester in Pyridine
;
_journal_name_full 'Acta Chemica Scandinavica'
_journal_page_first 334
_journal_page_last 339
_journal_paper_doi 10.3891/acta.chem.scand.48-0334
_journal_volume 48
_journal_year 1994
_chemical_formula_sum 'C23 H19 F6 N3 O6'
_chemical_formula_weight 547.41
_chemical_name_common
;
(2S,3aR,8aS)-dimethyl 3a-(N-trifluoroacetyl-1,4-dihydro-4-pyridyl)-8-
trifluoroacetyl-1,2,3,3a,8,8a-hexahydropyrrolo[2,3-b]indole-1,
2-dicarboxylate
;
_space_group_IT_number 19
_space_group_name_Hall 'P 2ac 2ab'
_space_group_name_H-M_alt 'P 21 21 21'
_symmetry_cell_setting orthorhombic
_symmetry_Int_Tables_number 19
_symmetry_space_group_name_Hall 'P 2ac 2ab'
_symmetry_space_group_name_H-M 'P 21 21 21'
_cell_angle_alpha 90.
_cell_angle_beta 90.
_cell_angle_gamma 90.
_cell_formula_units_Z 4
_cell_length_a 8.964(2)
_cell_length_b 14.404(2)
_cell_length_c 17.673(5)
_cell_volume 2281.9(9)
_diffrn_ambient_temperature 122
_diffrn_radiation_probe x-ray
_diffrn_radiation_type CuK\a
_diffrn_radiation_wavelength 1.54180
_exptl_absorpt_coefficient_mu 1.299
_exptl_crystal_density_diffrn 1.593
_exptl_crystal_F_000 1120
_refine_ls_goodness_of_fit_ref 1.048
_refine_ls_number_parameters 346
_refine_ls_number_reflns 4700
_refine_ls_R_factor_all 0.0335
_refine_ls_R_factor_gt 0.0332
_refine_ls_wR_factor_gt 0.0897
_refine_ls_wR_factor_ref 0.0900
_cod_data_source_file Acta-Chem-Scand-1994-48-334.cif
_cod_data_source_block 1
_cod_original_cell_volume 2282.0(8)
_cod_database_code 1558428

loop_
_space_group_symop_id
_space_group_symop_operation_xyz
1 x,y,z
2 1/2-x,-y,1/2+z
3 1/2+x,1/2-y,-z
4 -x,1/2+y,1/2-z

loop_
_atom_site_label
_atom_site_type_symbol
_atom_site_thermal_displace_type
_atom_site_fract_x
_atom_site_fract_y
_atom_site_fract_z
_atom_site_occupancy
_atom_site_U_iso_or_equiv
_atom_site_calc_flag
_atom_site_refinement_flags
_atom_site_disorder_assembly
_atom_site_disorder_group
F1 F Uiso 0.11060(10) 0.79790(10) 0.68210(10) 1.000 0.0350(10) . . . .
F2 F Uiso 0.22370(10) 0.67690(10) 0.72070(10) 1.000 0.0360(10) . . . .
F3 F Uiso 0.11100(10) 0.76330(10) 0.79970(10) 1.000 0.0450(10) . . . .
F4 F Uiso -0.07790(10) 0.47930(10) 0.89190(10) 1.000 0.0360(10) . . . .
F5 F Uiso 0.1035(2) 0.46590(10) 0.81310(10) 1.000 0.0460(10) . . . .
F6 F Uiso 0.12280(10) 0.40930(10) 0.92550(10) 1.000 0.0430(10) . . . .
O1 O Uiso 0.29230(10) 0.91270(10) 0.75520(10) 1.000 0.0260(10) . . . .
O2 O Uiso 0.41990(10) 0.76700(10) 0.61470(10) 1.000 0.0280(10) . . . .
O3 O Uiso 0.65450(10) 0.75000(10) 0.56840(10) 1.000 0.0220(10) . . . .
O4 O Uiso 0.94700(10) 0.59500(10) 0.62310(10) 1.000 0.0240(10) . . . .
O5 O Uiso 0.70560(10) 0.55430(10) 0.61100(10) 1.000 0.0220(10) . . . .
O6 O Uiso 0.04180(10) 0.63010(10) 0.93940(10) 1.000 0.0280(10) . . . .
N1 N Uiso 0.60700(10) 0.70470(10) 0.68580(10) 1.000 0.0160(10) . . . .
N2 N Uiso 0.46180(10) 0.79740(10) 0.77320(10) 1.000 0.0150(10) . . . .
N3 N Uiso 0.2807(2) 0.58890(10) 0.90940(10) 1.000 0.0190(10) . . . .
C1 C Uiso 0.7644(2) 0.67930(10) 0.69380(10) 1.000 0.0160(10) . . . .
C2 C Uiso 0.7723(2) 0.64000(10) 0.77490(10) 1.000 0.0170(10) . . . .
C3 C Uiso 0.6482(2) 0.69190(10) 0.81680(10) 1.000 0.0150(10) . . . .
C4 C Uiso 0.6872(2) 0.79210(10) 0.83430(10) 1.000 0.0150(10) . . . .
C5 C Uiso 0.8091(2) 0.82670(10) 0.87370(10) 1.000 0.0190(10) . . . .
C6 C Uiso 0.8160(2) 0.92200(10) 0.88790(10) 1.000 0.0230(10) . . . .
C7 C Uiso 0.7030(2) 0.98030(10) 0.86250(10) 1.000 0.0240(10) . . . .
C8 C Uiso 0.5805(2) 0.94660(10) 0.82250(10) 1.000 0.0210(10) . . . .
C9 C Uiso 0.5755(2) 0.85170(10) 0.80910(10) 1.000 0.0160(10) . . . .
C10 C Uiso 0.5246(2) 0.70510(10) 0.75740(10) 1.000 0.0150(10) . . . .
C11 C Uiso 0.3262(2) 0.83110(10) 0.75310(10) 1.000 0.0170(10) . . . .
C12 C Uiso 0.1944(2) 0.76480(10) 0.73670(10) 1.000 0.0200(10) . . . .
C13 C Uiso 0.5496(2) 0.74280(10) 0.62170(10) 1.000 0.0180(10) . . . .
C14 C Uiso 0.6032(2) 0.78650(10) 0.49630(10) 1.000 0.0280(10) . . . .
C15 C Uiso 0.8175(2) 0.60590(10) 0.63810(10) 1.000 0.0170(10) . . . .
C16 C Uiso 0.7502(2) 0.47920(10) 0.56220(10) 1.000 0.0310(10) . . . .
C17 C Uiso 0.5939(2) 0.64150(10) 0.89030(10) 1.000 0.0180(10) . . . .
C18 C Uiso 0.4789(2) 0.69830(10) 0.93140(10) 1.000 0.0200(10) . . . .
C19 C Uiso 0.3361(2) 0.67450(10) 0.93740(10) 1.000 0.0200(10) . . . .
C20 C Uiso 0.3881(2) 0.52440(10) 0.88260(10) 1.000 0.0200(10) . . . .
C21 C Uiso 0.5317(2) 0.54620(10) 0.87500(10) 1.000 0.0200(10) . . . .
C22 C Uiso 0.1300(2) 0.57410(10) 0.91430(10) 1.000 0.0210(10) . . . .
C23 C Uiso 0.0694(2) 0.48020(10) 0.88540(10) 1.000 0.0260(10) . . . .

loop_
_atom_type_symbol
_atom_type_description
_atom_type_scat_dispersion_real
_atom_type_scat_dispersion_imag
_atom_type_scat_source
C C 0.0181 0.0091 ' International Tables Vol C Tables 4.2.6.8 and 6.1.1.4'
F F 0.0727 0.0534 ' International Tables Vol C Tables 4.2.6.8 and 6.1.1.4'
N N 0.0311 0.0180 ' International Tables Vol C Tables 4.2.6.8 and 6.1.1.4'
O O 0.0492 0.0322 ' International Tables Vol C Tables 4.2.6.8 and 6.1.1.4'

loop_
_geom_angle_atom_site_label_1
_geom_angle_atom_site_label_2
_geom_angle_atom_site_label_3
_geom_angle
_geom_angle_site_symmetry_1
_geom_angle_site_symmetry_2
_geom_angle_site_symmetry_3
_geom_angle_publ_flag
C13 O3 C14 115.08(12) . . . yes
C15 O5 C16 115.07(12) . . . yes
C1 N1 C10 113.79(14) . . . yes
C1 N1 C13 123.08(15) . . . yes
C10 N1 C13 121.81(12) . . . yes
C9 N2 C10 107.78(11) . . . yes
C9 N2 C11 123.93(14) . . . yes
C10 N2 C11 128.10(14) . . . yes
C19 N3 C20 116.61(16) . . . yes
C19 N3 C22 117.28(15) . . . yes
C20 N3 C22 126.01(14) . . . yes
N1 C1 C2 103.04(14) . . . yes
N1 C1 C15 114.37(14) . . . yes
C2 C1 C15 109.38(12) . . . no
C1 C2 C3 103.70(13) . . . no
C2 C3 C4 113.31(14) . . . no
C2 C3 C10 104.69(14) . . . no
C2 C3 C17 113.62(13) . . . no
C4 C3 C10 100.81(12) . . . no
C4 C3 C17 110.10(14) . . . no
C10 C3 C17 113.56(14) . . . no
C3 C4 C5 128.70(15) . . . no
C3 C4 C9 110.84(15) . . . no
C5 C4 C9 120.35(14) . . . no
C4 C5 C6 118.54(15) . . . no
C5 C6 C7 120.22(16) . . . no
C6 C7 C8 121.85(14) . . . no
C7 C8 C9 117.07(15) . . . no
N2 C9 C4 108.46(13) . . . yes
N2 C9 C8 129.50(15) . . . yes
C4 C9 C8 121.97(16) . . . no
N1 C10 N2 111.13(13) . . . yes
N1 C10 C3 103.05(13) . . . yes
N2 C10 C3 104.95(13) . . . yes
O1 C11 N2 124.24(15) . . . yes
O1 C11 C12 114.34(15) . . . yes
N2 C11 C12 120.85(13) . . . yes
F1 C12 F2 107.70(15) . . . yes
F1 C12 F3 107.29(15) . . . yes
F1 C12 C11 110.53(13) . . . yes
F2 C12 F3 105.82(14) . . . yes
F2 C12 C11 118.63(14) . . . yes
F3 C12 C11 106.27(14) . . . yes
O2 C13 O3 125.27(17) . . . yes
O2 C13 N1 124.08(17) . . . yes
O3 C13 N1 110.65(15) . . . yes
O4 C15 O5 124.98(16) . . . yes
O4 C15 C1 122.43(16) . . . yes
O5 C15 C1 112.55(15) . . . yes
C3 C17 C18 111.21(13) . . . no
C3 C17 C21 112.88(14) . . . no
C18 C17 C21 109.21(14) . . . no
C17 C18 C19 123.95(14) . . . no
N3 C19 C18 122.24(16) . . . yes
N3 C20 C21 122.34(14) . . . yes
C17 C21 C20 123.68(15) . . . no
O6 C22 N3 124.19(15) . . . yes
O6 C22 C23 118.29(15) . . . yes
N3 C22 C23 117.52(14) . . . yes
F4 C23 F5 108.10(16) . . . yes
F4 C23 F6 107.72(14) . . . yes
F4 C23 C22 109.29(14) . . . yes
F5 C23 F6 108.05(15) . . . yes
F5 C23 C22 111.87(14) . . . yes
F6 C23 C22 111.66(15) . . . yes

loop_
_geom_bond_atom_site_label_1
_geom_bond_atom_site_label_2
_geom_bond_distance
_geom_bond_site_symmetry_1
_geom_bond_site_symmetry_2
_geom_bond_publ_flag
F1 C12 1.313(2) . . yes
F2 C12 1.324(2) . . yes
F3 C12 1.341(2) . . yes
F4 C23 1.325(2) . . yes
F5 C23 1.330(3) . . yes
F6 C23 1.332(2) . . yes
O1 C11 1.215(2) . . yes
O2 C13 1.220(2) . . yes
O3 C13 1.335(2) . . yes
O3 C14 1.453(2) . . yes
O4 C15 1.201(2) . . yes
O5 C15 1.337(2) . . yes
O5 C16 1.440(2) . . yes
O6 C22 1.214(2) . . yes
N1 C1 1.464(2) . . yes
N1 C10 1.465(2) . . yes
N1 C13 1.360(2) . . yes
N2 C9 1.433(2) . . yes
N2 C10 1.471(2) . . yes
N2 C11 1.356(2) . . yes
N3 C19 1.418(2) . . yes
N3 C20 1.419(2) . . yes
N3 C22 1.370(3) . . yes
C1 C2 1.543(2) . . no
C1 C15 1.521(2) . . no
C2 C3 1.531(2) . . no
C3 C4 1.517(2) . . no
C3 C10 1.538(3) . . no
C3 C17 1.566(2) . . no
C4 C5 1.388(2) . . no
C4 C9 1.392(2) . . no
C5 C6 1.397(2) . . no
C6 C7 1.390(2) . . no
C7 C8 1.393(3) . . no
C8 C9 1.388(2) . . no
C11 C12 1.547(2) . . no
C17 C18 1.503(2) . . no
C17 C21 1.506(2) . . no
C18 C19 1.329(3) . . no
C20 C21 1.332(3) . . no
C22 C23 1.544(2) . . no

loop_
_geom_torsion_atom_site_label_1
_geom_torsion_atom_site_label_2
_geom_torsion_atom_site_label_3
_geom_torsion_atom_site_label_4
_geom_torsion
_geom_torsion_site_symmetry_1
_geom_torsion_site_symmetry_2
_geom_torsion_site_symmetry_3
_geom_torsion_site_symmetry_4
_geom_torsion_publ_flag
C14 O3 C13 O2 -2.6(2) . . . . no
C14 O3 C13 N1 177.58(13) . . . . no
C16 O5 C15 O4 1.9(3) . . . . no
C16 O5 C15 C1 -175.67(14) . . . . no
C13 N1 C1 C15 -61.4(2) . . . . no
C10 N1 C13 O2 -11.7(2) . . . . no
C10 N1 C13 O3 168.15(14) . . . . no
C10 N1 C1 C2 12.95(16) . . . . no
C1 N1 C13 O3 2.1(2) . . . . no
C13 N1 C10 N2 -46.9(2) . . . . no
C1 N1 C10 C3 8.40(16) . . . . no
C13 N1 C10 C3 -158.83(14) . . . . no
C10 N1 C1 C15 131.57(14) . . . . no
C1 N1 C13 O2 -177.70(15) . . . . no
C1 N1 C10 N2 120.33(14) . . . . no
C13 N1 C1 C2 180.00(14) . . . . no
C11 N2 C9 C8 -8.1(3) . . . . no
C9 N2 C11 C12 -161.94(16) . . . . no
C10 N2 C9 C4 -15.9(2) . . . . no
C10 N2 C11 O1 -165.32(18) . . . . no
C10 N2 C9 C8 167.09(18) . . . . no
C9 N2 C10 C3 26.15(18) . . . . no
C11 N2 C10 C3 -158.92(17) . . . . no
C9 N2 C11 O1 8.9(3) . . . . no
C9 N2 C10 N1 -84.57(17) . . . . no
C11 N2 C10 N1 90.4(2) . . . . no
C11 N2 C9 C4 168.94(17) . . . . no
C10 N2 C11 C12 23.9(3) . . . . no
C19 N3 C20 C21 -8.1(3) . . . . no
C20 N3 C22 O6 177.99(18) . . . . no
C22 N3 C19 C18 -175.94(17) . . . . no
C20 N3 C22 C23 -2.4(3) . . . . no
C20 N3 C19 C18 7.4(3) . . . . no
C22 N3 C20 C21 175.55(18) . . . . no
C19 N3 C22 O6 1.7(3) . . . . no
C19 N3 C22 C23 -178.78(15) . . . . no
C2 C1 C15 O4 -85.3(2) . . . . no
C2 C1 C15 O5 92.37(18) . . . . no
N1 C1 C2 C3 -28.90(15) . . . . no
N1 C1 C15 O5 -22.6(2) . . . . no
N1 C1 C15 O4 159.74(17) . . . . no
C15 C1 C2 C3 -150.94(14) . . . . no
C1 C2 C3 C17 159.15(13) . . . . no
C1 C2 C3 C4 -74.21(17) . . . . no
C1 C2 C3 C10 34.70(15) . . . . no
C4 C3 C17 C18 48.28(19) . . . . no
C10 C3 C17 C18 -63.90(17) . . . . no
C2 C3 C4 C9 127.98(16) . . . . no
C2 C3 C17 C18 176.59(14) . . . . no
C17 C3 C4 C9 -103.54(17) . . . . no
C4 C3 C17 C21 171.42(14) . . . . no
C2 C3 C4 C5 -55.9(2) . . . . no
C10 C3 C17 C21 59.24(18) . . . . no
C2 C3 C10 N1 -26.53(15) . . . . no
C17 C3 C10 N1 -151.02(12) . . . . no
C17 C3 C10 N2 92.56(15) . . . . no
C10 C3 C4 C5 -167.25(18) . . . . no
C2 C3 C17 C21 -60.27(19) . . . . no
C17 C3 C4 C5 72.5(2) . . . . no
C4 C3 C10 N1 91.28(14) . . . . no
C4 C3 C10 N2 -25.14(16) . . . . no
C2 C3 C10 N2 -142.95(13) . . . . no
C10 C3 C4 C9 16.67(19) . . . . no
C5 C4 C9 N2 -177.77(16) . . . . no
C3 C4 C5 C6 -175.17(17) . . . . no
C3 C4 C9 N2 -1.3(2) . . . . no
C3 C4 C9 C8 176.00(16) . . . . no
C5 C4 C9 C8 -0.5(3) . . . . no
C9 C4 C5 C6 0.6(3) . . . . no
C4 C5 C6 C7 -0.3(3) . . . . no
C5 C6 C7 C8 0.0(3) . . . . no
C6 C7 C8 C9 0.2(3) . . . . no
C7 C8 C9 N2 176.75(17) . . . . no
C7 C8 C9 C4 0.1(3) . . . . no
O1 C11 C12 F3 -72.4(2) . . . . no
O1 C11 C12 F1 43.7(2) . . . . no
O1 C11 C12 F2 168.75(18) . . . . no
N2 C11 C12 F1 -144.64(17) . . . . no
N2 C11 C12 F3 99.27(18) . . . . no
N2 C11 C12 F2 -19.6(3) . . . . no
C3 C17 C21 C20 -111.25(19) . . . . no
C21 C17 C18 C19 -13.8(2) . . . . no
C3 C17 C18 C19 111.47(18) . . . . no
C18 C17 C21 C20 13.0(2) . . . . no
C17 C18 C19 N3 4.4(3) . . . . no
N3 C20 C21 C17 -2.9(3) . . . . no
O6 C22 C23 F4 1.9(2) . . . . no
O6 C22 C23 F5 121.54(19) . . . . no
O6 C22 C23 F6 -117.22(19) . . . . no
N3 C22 C23 F4 -177.75(16) . . . . no
N3 C22 C23 F5 -58.1(2) . . . . no
N3 C22 C23 F6 63.2(2) . . . . no
